data_7200621
loop_
_publ_author_name
'Wei, Wei'
'Wu, Mingyan'
'Huang, Yougui'
'Gao, Qiang'
'Zhang, Qingfu'
'Jiang, Feilong'
'Hong, Maochun'

_publ_section_title
;
 Precursory disilver(I) macrocycle with pendent binding sites: a new
 building block for targeting coordination polymers based on
 solvent-controlled conformational variation
;
_journal_issue 4
_journal_name_full CrystEngComm
_journal_page_first 576
_journal_paper_doi 10.1039/b818930g
_journal_volume 11
_journal_year 2009
_chemical_formula_sum 'C28 H24 Ag2 Cl2 N8 O8 S6'
_chemical_formula_weight 1079.55
_chemical_name_systematic
;
?
;
_space_group_IT_number 36
_symmetry_cell_setting orthorhombic
_symmetry_space_group_name_Hall 'C 2c -2'
_symmetry_space_group_name_H-M 'C m c 21'
_atom_sites_solution_hydrogens geom
_atom_sites_solution_primary direct
_atom_sites_solution_secondary difmap
_audit_creation_method SHELXL-97
_cell_angle_alpha 90.00
_cell_angle_beta 90.00
_cell_angle_gamma 90.00
_cell_formula_units_Z 8
_cell_length_a 26.425(3)
_cell_length_b 27.128(3)
_cell_length_c 10.9079(14)
_cell_measurement_reflns_used 9947
_cell_measurement_temperature 293(2)
_cell_measurement_theta_max 27.4835
_cell_measurement_theta_min 3.0256
_cell_volume 7819.4(16)
_computing_cell_refinement 'CrystalClear (Rigaku Corp., 2000)'
_computing_data_collection 'CrystalClear (Rigaku Corp., 2000)'
_computing_data_reduction 'CrystalClear (Rigaku Corp., 2000)'
_computing_molecular_graphics 'SHELXL-97 (Sheldrick, 1997)'
_computing_publication_material 'SHELXL-97 (Sheldrick, 1997)'
_computing_structure_refinement 'SHELXL-97 (Sheldrick, 1997)'
_computing_structure_solution 'SHELXS-97 (Sheldrick, 1990)'
_diffrn_ambient_temperature 293(2)
_diffrn_detector_area_resol_mean 14.6306
_diffrn_measured_fraction_theta_full 0.997
_diffrn_measured_fraction_theta_max 0.997
_diffrn_measurement_device_type 'Rigaku Mercury CCD area-detector'
_diffrn_measurement_method dtprofit.ref
_diffrn_radiation_monochromator graphite
_diffrn_radiation_source 'fine-focus sealed tube'
_diffrn_radiation_type MoK\a
_diffrn_radiation_wavelength 0.71073
_diffrn_reflns_av_R_equivalents 0.0192
_diffrn_reflns_av_sigmaI/netI 0.0198
_diffrn_reflns_limit_h_max 34
_diffrn_reflns_limit_h_min -34
_diffrn_reflns_limit_k_max 24
_diffrn_reflns_limit_k_min -35
_diffrn_reflns_limit_l_max 14
_diffrn_reflns_limit_l_min -14
_diffrn_reflns_number 29914
_diffrn_reflns_theta_full 27.49
_diffrn_reflns_theta_max 27.49
_diffrn_reflns_theta_min 2.15
_exptl_absorpt_coefficient_mu 1.516
_exptl_absorpt_correction_T_max 0.6590
_exptl_absorpt_correction_T_min 0.5486
_exptl_absorpt_correction_type multi-scan
_exptl_crystal_colour colorless
_exptl_crystal_density_diffrn 1.834
_exptl_crystal_density_method 'not measured'
_exptl_crystal_description Prism
_exptl_crystal_F_000 4288
_exptl_crystal_size_max 0.45
_exptl_crystal_size_mid 0.40
_exptl_crystal_size_min 0.30
_refine_diff_density_max 1.049
_refine_diff_density_min -0.711
_refine_diff_density_rms 0.078
_refine_ls_abs_structure_details 'Flack H D (1983), Acta Cryst. A39, 876-881'
_refine_ls_abs_structure_Flack 0.03(3)
_refine_ls_extinction_method none
_refine_ls_goodness_of_fit_ref 1.061
_refine_ls_hydrogen_treatment constr
_refine_ls_matrix_type full
_refine_ls_number_parameters 502
_refine_ls_number_reflns 9111
_refine_ls_number_restraints 2
_refine_ls_restrained_S_all 1.061
_refine_ls_R_factor_all 0.0488
_refine_ls_R_factor_gt 0.0457
_refine_ls_shift/su_max 0.002
_refine_ls_shift/su_mean 0.000
_refine_ls_structure_factor_coef Fsqd
_refine_ls_weighting_details 'calc w=1/[\s^2^(Fo^2^)+(0.0764P)^2^+8.9597P] where P=(Fo^2^+2Fc^2^)/3'
_refine_ls_weighting_scheme calc
_refine_ls_wR_factor_gt 0.1278
_refine_ls_wR_factor_ref 0.1321
_reflns_number_gt 8445
_reflns_number_total 9111
_reflns_threshold_expression >2sigma(I)
_cod_data_source_file b818930g.txt
_cod_data_source_block f:\weiwei\lunwen\agl12\cis\w
_cod_depositor_comments
;
The following automatic conversions were performed:
'_symmetry_cell_setting' value 'Orthorhombic' changed to 'orthorhombic'
according to '/home/saulius/struct/CIF-dictionaries/cif_core.dic'
dictionary named 'cif_core.dic' version 2.4.1 from
2010-06-29.

'_exptl_absorpt_correction_type' value 'Multi-scan' changed
to 'multi-scan' according to
'/home/saulius/struct/CIF-dictionaries/cif_core.dic' dictionary named
'cif_core.dic' version 2.4.1 from 2010-06-29.

Automatic conversion script
Id: cif_fix_enum 1527 2010-12-29 10:47:43Z saulius 
;
_cod_original_sg_symbol_H-M Cmc21
_cod_database_code 7200621

loop_
_symmetry_equiv_pos_as_xyz
'x, y, z'
'-x, -y, z+1/2'
'-x, y, z'
'x, -y, z+1/2'
'x+1/2, y+1/2, z'
'-x+1/2, -y+1/2, z+1/2'
'-x+1/2, y+1/2, z'
'x+1/2, -y+1/2, z+1/2'

loop_
_atom_site_label
_atom_site_type_symbol
_atom_site_fract_x
_atom_site_fract_y
_atom_site_fract_z
_atom_site_U_iso_or_equiv
_atom_site_adp_type
_atom_site_occupancy
_atom_site_symmetry_multiplicity
_atom_site_calc_flag
_atom_site_refinement_flags
_atom_site_disorder_assembly
_atom_site_disorder_group
Ag1 Ag 0.086950(18) 0.130486(16) 0.33441(5) 0.07383(14) Uani 1 1 d . . .
Ag2 Ag 0.5000 0.02137(3) 0.28652(8) 0.07648(19) Uani 1 2 d S . .
Ag3 Ag 0.5000 0.21108(3) 0.34189(9) 0.0880(2) Uani 1 2 d S . .
Cl1 Cl 0.0000 0.15106(11) 0.57675(17) 0.0822(6) Uani 1 2 d S . .
Cl2 Cl 0.23474(5) 0.12223(4) 0.63555(11) 0.0557(3) Uani 1 1 d . . .
Cl3 Cl 0.0000 0.40058(7) 0.07065(17) 0.0626(4) Uani 1 2 d S . .
S1 S 0.11103(16) 0.38914(11) 0.5414(3) 0.1514(14) Uani 1 1 d . . .
S2 S 0.0000 0.3998(3) 0.4499(5) 0.183(2) Uani 1 2 d S . .
S3 S 0.11024(5) -0.13420(6) 0.52015(14) 0.0665(3) Uani 1 1 d . . .
S4 S 0.0000 -0.12940(10) 0.42476(16) 0.0762(6) Uani 1 2 d S . .
S5 S 0.23228(5) 0.23409(5) 0.18747(14) 0.0638(3) Uani 1 1 d . . .
S6 S 0.22712(7) 0.12689(4) 0.27986(12) 0.0675(3) Uani 1 1 d . . .
S7 S 0.22487(5) 0.01971(5) 0.18696(14) 0.0620(3) Uani 1 1 d . . .
O1 O 0.0000 0.1483(4) 0.4486(6) 0.098(2) Uani 1 2 d S . .
O2 O 0.0477(4) 0.1371(3) 0.6254(8) 0.147(3) Uani 1 1 d . . .
O3 O 0.0000 0.2013(5) 0.6116(16) 0.199(7) Uani 1 2 d S . .
O4 O 0.0000 0.4541(2) 0.0667(7) 0.0850(17) Uani 1 2 d S . .
O5 O 0.0470(3) 0.3861(2) 0.1232(7) 0.123(2) Uani 1 1 d . . .
O6 O 0.0000 0.3851(3) -0.0549(6) 0.0843(17) Uani 1 2 d S . .
O7 O 0.2430(4) 0.1288(3) 0.7548(6) 0.175(5) Uani 1 1 d . . .
O8 O 0.2202(3) 0.1634(2) 0.5755(6) 0.148(3) Uani 1 1 d . . .
O9 O 0.1943(6) 0.0938(7) 0.637(2) 0.366(13) Uani 1 1 d . . .
O10 O 0.2696(3) 0.0966(3) 0.5681(7) 0.172(4) Uani 1 1 d . . .
N1 N 0.10202(17) 0.20897(16) 0.3497(5) 0.0657(10) Uani 1 1 d . . .
N2 N 0.0214(11) 0.3666(5) 0.6562(15) 0.25(2) Uani 1 1 d D . .
N3 N 0.09583(15) 0.05038(16) 0.3500(5) 0.0612(9) Uani 1 1 d . . .
N4 N 0.02583(16) -0.13260(18) 0.6484(4) 0.0619(10) Uani 1 1 d . . .
N5 N 0.42024(14) 0.22186(18) 0.3490(6) 0.0669(11) Uani 1 1 d . . .
N6 N 0.2416(2) 0.1524(2) 0.0584(4) 0.0771(13) Uani 1 1 d . . .
N7 N 0.2404(2) 0.1011(2) 0.0599(5) 0.0779(13) Uani 1 1 d . . .
N8 N 0.41954(14) 0.01919(17) 0.2916(5) 0.0662(11) Uani 1 1 d . . .
C1 C 0.0871(4) 0.2911(3) 0.2883(9) 0.133(4) Uani 1 1 d . . .
H1 H 0.0720 0.3122 0.2319 0.159 Uiso 1 1 calc R . .
C2 C 0.0796(4) 0.2408(3) 0.2804(11) 0.145(5) Uani 1 1 d . . .
H2 H 0.0571 0.2292 0.2215 0.174 Uiso 1 1 calc R . .
C3 C 0.1308(2) 0.2269(2) 0.4394(5) 0.0648(12) Uani 1 1 d . . .
H3 H 0.1457 0.2049 0.4940 0.078 Uiso 1 1 calc R . .
C4 C 0.1397(2) 0.2768(2) 0.4552(6) 0.0726(14) Uani 1 1 d . . .
H4 H 0.1612 0.2876 0.5170 0.087 Uiso 1 1 calc R . .
C5 C 0.1171(3) 0.3098(2) 0.3808(6) 0.0770(15) Uani 1 1 d . . .
C6 C 0.1263(5) 0.3644(3) 0.3914(11) 0.122(3) Uani 1 1 d . . .
H6A H 0.1062 0.3813 0.3301 0.147 Uiso 1 1 calc R . .
H6B H 0.1617 0.3710 0.3738 0.147 Uiso 1 1 calc R . .
C7 C 0.0459(5) 0.3822(4) 0.5517(9) 0.126(4) Uani 1 1 d D . .
C8 C 0.1299(2) -0.0192(2) 0.4516(6) 0.0752(16) Uani 1 1 d . . .
H8 H 0.1489 -0.0314 0.5167 0.090 Uiso 1 1 calc R . .
C9 C 0.1230(3) 0.0309(2) 0.4401(5) 0.0748(15) Uani 1 1 d . . .
H9 H 0.1379 0.0518 0.4974 0.090 Uiso 1 1 calc R . .
C10 C 0.0762(3) 0.0200(2) 0.2704(7) 0.0807(18) Uani 1 1 d . . .
H10 H 0.0572 0.0331 0.2067 0.097 Uiso 1 1 calc R . .
C11 C 0.0821(2) -0.0306(2) 0.2752(6) 0.0730(15) Uani 1 1 d . . .
H11 H 0.0676 -0.0504 0.2151 0.088 Uiso 1 1 calc R . .
C12 C 0.10926(15) -0.05160(17) 0.3683(4) 0.0498(9) Uani 1 1 d . . .
C13 C 0.1190(2) -0.10571(19) 0.3706(5) 0.0608(11) Uani 1 1 d . . .
H13A H 0.1534 -0.1116 0.3436 0.073 Uiso 1 1 calc R . .
H13B H 0.0965 -0.1216 0.3124 0.073 Uiso 1 1 calc R . .
C14 C 0.04503(18) -0.13092(18) 0.5394(4) 0.0543(10) Uani 1 1 d . . .
C15 C 0.33721(19) 0.2016(2) 0.4187(6) 0.0745(15) Uani 1 1 d . . .
H15 H 0.3167 0.1831 0.4707 0.089 Uiso 1 1 calc R . .
C16 C 0.3892(2) 0.1943(3) 0.4194(7) 0.0796(17) Uani 1 1 d . . .
H16 H 0.4029 0.1700 0.4694 0.095 Uiso 1 1 calc R . .
C17 C 0.39915(18) 0.2568(2) 0.2805(6) 0.0671(13) Uani 1 1 d . . .
H17 H 0.4202 0.2770 0.2340 0.081 Uiso 1 1 calc R . .
C18 C 0.34782(17) 0.26461(17) 0.2750(5) 0.0585(10) Uani 1 1 d . . .
H18 H 0.3347 0.2895 0.2258 0.070 Uiso 1 1 calc R . .
C19 C 0.31614(15) 0.23525(15) 0.3429(4) 0.0492(8) Uani 1 1 d . . .
C20 C 0.25952(16) 0.24308(18) 0.3390(5) 0.0580(10) Uani 1 1 d . . .
H20A H 0.2520 0.2763 0.3663 0.070 Uiso 1 1 calc R . .
H20B H 0.2435 0.2204 0.3958 0.070 Uiso 1 1 calc R . .
C21 C 0.23576(16) 0.17073(19) 0.1676(4) 0.0543(10) Uani 1 1 d . . .
C22 C 0.23354(16) 0.08283(18) 0.1664(4) 0.0517(9) Uani 1 1 d . . .
C23 C 0.25846(15) 0.00807(18) 0.3287(5) 0.0567(10) Uani 1 1 d . . .
H23A H 0.2472 0.0314 0.3903 0.068 Uiso 1 1 calc R . .
H23B H 0.2502 -0.0248 0.3575 0.068 Uiso 1 1 calc R . .
C24 C 0.31544(14) 0.01240(15) 0.3138(4) 0.0480(9) Uani 1 1 d . . .
C25 C 0.3418(2) 0.0459(3) 0.3785(7) 0.101(3) Uani 1 1 d . . .
H25 H 0.3255 0.0658 0.4357 0.121 Uiso 1 1 calc R . .
C26 C 0.3943(2) 0.0507(3) 0.3590(7) 0.090(2) Uani 1 1 d . . .
H26 H 0.4115 0.0769 0.3949 0.108 Uiso 1 1 calc R . .
C27 C 0.39344(19) -0.0112(2) 0.2241(8) 0.087(2) Uani 1 1 d . . .
H27 H 0.4104 -0.0306 0.1669 0.104 Uiso 1 1 calc R . .
C28 C 0.34133(19) -0.0158(2) 0.2346(8) 0.086(2) Uani 1 1 d . . .
H28 H 0.3242 -0.0386 0.1864 0.103 Uiso 1 1 calc R . .

loop_
_atom_site_aniso_label
_atom_site_aniso_U_11
_atom_site_aniso_U_22
_atom_site_aniso_U_33
_atom_site_aniso_U_23
_atom_site_aniso_U_13
_atom_site_aniso_U_12
Ag1 0.0721(3) 0.0673(2) 0.0821(3) -0.0110(2) 0.0082(2) -0.00153(17)
Ag2 0.0338(2) 0.0913(4) 0.1044(5) -0.0077(3) 0.000 0.000
Ag3 0.0394(2) 0.1054(5) 0.1192(5) 0.0138(5) 0.000 0.000
Cl1 0.0790(12) 0.1209(18) 0.0465(8) -0.0027(10) 0.000 0.000
Cl2 0.0752(7) 0.0426(5) 0.0494(5) 0.0029(4) 0.0136(5) 0.0090(4)
Cl3 0.0545(8) 0.0712(10) 0.0622(8) -0.0066(7) 0.000 0.000
S1 0.203(4) 0.1037(17) 0.147(2) -0.0560(18) -0.056(2) 0.0219(19)
S2 0.218(6) 0.204(6) 0.127(3) 0.071(4) 0.000 0.000
S3 0.0442(6) 0.0875(9) 0.0679(7) 0.0209(6) 0.0052(5) 0.0055(5)
S4 0.0529(9) 0.137(2) 0.0391(7) 0.0120(9) 0.000 0.000
S5 0.0584(6) 0.0583(7) 0.0746(7) 0.0162(6) -0.0170(6) -0.0010(5)
S6 0.0990(10) 0.0555(7) 0.0482(6) 0.0049(5) 0.0054(6) 0.0049(6)
S7 0.0512(6) 0.0567(6) 0.0780(7) -0.0083(6) -0.0210(6) 0.0037(5)
O1 0.065(3) 0.175(7) 0.055(3) -0.006(4) 0.000 0.000
O2 0.162(7) 0.149(6) 0.131(6) 0.012(4) -0.052(5) 0.051(5)
O3 0.172(11) 0.140(9) 0.28(2) -0.122(12) 0.000 0.000
O4 0.083(4) 0.061(3) 0.111(5) -0.011(3) 0.000 0.000
O5 0.133(5) 0.099(4) 0.139(5) 0.006(4) -0.070(4) 0.027(4)
O6 0.079(4) 0.097(5) 0.076(4) -0.018(3) 0.000 0.000
O7 0.185(9) 0.276(13) 0.063(3) -0.015(4) -0.022(4) 0.084(8)
O8 0.238(9) 0.107(4) 0.099(4) 0.031(3) 0.033(5) 0.101(5)
O9 0.268(16) 0.40(2) 0.43(3) -0.17(2) 0.154(18) -0.247(16)
O10 0.226(8) 0.168(6) 0.120(5) 0.058(5) 0.098(6) 0.142(7)
N1 0.063(2) 0.062(2) 0.072(3) 0.003(2) -0.008(2) 0.0010(18)
N2 0.42(6) 0.172(11) 0.166(11) 0.017(8) 0.048(19) -0.013(14)
N3 0.053(2) 0.067(2) 0.064(2) -0.010(2) -0.0015(19) -0.0029(17)
N4 0.046(2) 0.084(3) 0.055(2) 0.0104(19) 0.0005(17) 0.0009(18)
N5 0.0405(17) 0.071(2) 0.089(3) 0.012(2) -0.002(2) 0.0006(16)
N6 0.111(4) 0.071(3) 0.049(2) 0.004(2) 0.009(2) -0.009(3)
N7 0.106(4) 0.075(3) 0.052(2) -0.003(2) 0.007(3) -0.003(3)
N8 0.0353(16) 0.076(3) 0.087(3) -0.017(2) -0.001(2) 0.0027(16)
C1 0.200(11) 0.079(5) 0.119(7) -0.004(4) -0.092(7) 0.022(5)
C2 0.178(10) 0.077(5) 0.179(10) 0.004(5) -0.131(9) 0.005(5)
C3 0.065(3) 0.066(3) 0.064(3) 0.008(2) -0.014(2) 0.007(2)
C4 0.058(3) 0.077(3) 0.083(3) -0.015(3) -0.017(3) 0.002(2)
C5 0.092(4) 0.063(3) 0.076(3) 0.004(3) 0.002(3) 0.002(3)
C6 0.155(9) 0.070(4) 0.142(8) 0.003(5) -0.007(7) -0.005(5)
C7 0.184(12) 0.094(6) 0.100(6) -0.042(5) -0.019(7) 0.015(6)
C8 0.078(3) 0.075(3) 0.073(3) 0.004(3) -0.038(3) -0.001(3)
C9 0.093(4) 0.072(3) 0.059(3) -0.012(2) -0.017(3) -0.014(3)
C10 0.092(4) 0.069(3) 0.081(4) -0.001(3) -0.042(4) -0.008(3)
C11 0.089(4) 0.072(3) 0.058(3) -0.001(2) -0.022(3) -0.011(3)
C12 0.0375(18) 0.065(3) 0.047(2) 0.0024(18) 0.0054(15) -0.0022(16)
C13 0.057(3) 0.065(3) 0.060(3) 0.006(2) 0.015(2) 0.004(2)
C14 0.050(2) 0.069(3) 0.044(2) 0.0116(18) 0.0029(17) 0.0007(19)
C15 0.049(2) 0.083(4) 0.091(4) 0.037(3) 0.008(3) 0.003(2)
C16 0.051(3) 0.090(4) 0.098(4) 0.039(4) -0.007(3) 0.004(3)
C17 0.047(2) 0.069(3) 0.085(3) 0.020(3) 0.001(3) -0.006(2)
C18 0.050(2) 0.052(2) 0.073(3) 0.018(2) 0.000(2) -0.0004(17)
C19 0.0437(18) 0.052(2) 0.052(2) 0.0017(19) -0.0003(18) -0.0023(15)
C20 0.044(2) 0.061(2) 0.069(3) 0.004(2) 0.000(2) 0.0034(17)
C21 0.042(2) 0.067(3) 0.054(2) 0.008(2) -0.0041(17) -0.0003(18)
C22 0.041(2) 0.063(3) 0.051(2) -0.0061(19) -0.0061(16) 0.0013(17)
C23 0.0355(17) 0.064(2) 0.071(3) 0.012(2) 0.0027(19) 0.0018(16)
C24 0.0344(16) 0.055(2) 0.055(2) 0.0035(17) -0.0068(15) 0.0060(14)
C25 0.042(2) 0.155(7) 0.107(5) -0.080(5) -0.006(3) 0.008(3)
C26 0.048(3) 0.115(5) 0.107(5) -0.062(4) -0.008(3) 0.001(3)
C27 0.040(2) 0.085(4) 0.135(6) -0.048(4) 0.006(3) 0.006(2)
C28 0.044(2) 0.078(4) 0.136(6) -0.058(4) 0.003(3) -0.005(2)

loop_
_atom_type_symbol
_atom_type_description
_atom_type_scat_dispersion_real
_atom_type_scat_dispersion_imag
_atom_type_scat_source
C C 0.0033 0.0016 'International Tables Vol C Tables 4.2.6.8 and 6.1.1.4'
H H 0.0000 0.0000 'International Tables Vol C Tables 4.2.6.8 and 6.1.1.4'
Ag Ag -0.8971 1.1015 'International Tables Vol C Tables 4.2.6.8 and 6.1.1.4'
Cl Cl 0.1484 0.1585 'International Tables Vol C Tables 4.2.6.8 and 6.1.1.4'
N N 0.0061 0.0033 'International Tables Vol C Tables 4.2.6.8 and 6.1.1.4'
O O 0.0106 0.0060 'International Tables Vol C Tables 4.2.6.8 and 6.1.1.4'
S S 0.1246 0.1234 'International Tables Vol C Tables 4.2.6.8 and 6.1.1.4'

loop_
_geom_angle_atom_site_label_1
_geom_angle_atom_site_label_2
_geom_angle_atom_site_label_3
_geom_angle
_geom_angle_site_symmetry_1
_geom_angle_site_symmetry_3
_geom_angle_publ_flag
N1 Ag1 N3 161.06(17) . . ?
N1 Ag1 N4 98.79(17) . 4_554 ?
N3 Ag1 N4 98.58(16) . 4_554 ?
N8 Ag2 N8 175.6(3) . 3_655 ?
N5 Ag3 N5 163.7(3) . 3_655 ?
O1 Cl1 O3 108.6(9) . . ?
O1 Cl1 O2 111.1(4) . 3 ?
O3 Cl1 O2 99.0(5) . 3 ?
O1 Cl1 O2 111.1(4) . . ?
O3 Cl1 O2 99.0(5) . . ?
O2 Cl1 O2 125.3(8) 3 . ?
O9 Cl2 O7 101.8(10) . . ?
O9 Cl2 O8 104.9(12) . . ?
O7 Cl2 O8 114.2(5) . . ?
O9 Cl2 O10 104.7(9) . . ?
O7 Cl2 O10 118.9(6) . . ?
O8 Cl2 O10 110.6(4) . . ?
O5 Cl3 O5 121.5(7) 3 . ?
O5 Cl3 O6 107.7(4) 3 . ?
O5 Cl3 O6 107.7(4) . . ?
O5 Cl3 O4 106.7(3) 3 . ?
O5 Cl3 O4 106.7(3) . . ?
O6 Cl3 O4 105.4(5) . . ?
C7 S1 C6 103.9(5) . . ?
C7 S2 C7 90.2(9) . 3 ?
C14 S3 C13 102.3(2) . . ?
C14 S4 C14 87.1(3) . 3 ?
C21 S5 C20 103.0(2) . . ?
C21 S6 C22 87.5(3) . . ?
C22 S7 C23 102.5(2) . . ?
C2 N1 C3 116.6(5) . . ?
C2 N1 Ag1 121.7(5) . . ?
C3 N1 Ag1 121.3(4) . . ?
N2 N2 C7 118.0(13) 3 . ?
C10 N3 C9 117.1(5) . . ?
C10 N3 Ag1 122.2(4) . . ?
C9 N3 Ag1 120.7(4) . . ?
C14 N4 N4 113.1(3) . 3 ?
C14 N4 Ag1 118.3(3) . 4 ?
N4 N4 Ag1 128.50(9) 3 4 ?
C17 N5 C16 117.4(4) . . ?
C17 N5 Ag3 119.5(4) . . ?
C16 N5 Ag3 123.2(4) . . ?
C21 N6 N7 111.6(4) . . ?
C22 N7 N6 113.7(5) . . ?
C27 N8 C26 117.4(4) . . ?
C27 N8 Ag2 122.1(4) . . ?
C26 N8 Ag2 120.4(4) . . ?
C5 C1 C2 119.4(7) . . ?
C5 C1 H1 120.3 . . ?
C2 C1 H1 120.3 . . ?
N1 C2 C1 124.0(7) . . ?
N1 C2 H2 118.0 . . ?
C1 C2 H2 118.0 . . ?
N1 C3 C4 123.0(5) . . ?
N1 C3 H3 118.5 . . ?
C4 C3 H3 118.5 . . ?
C5 C4 C3 120.0(5) . . ?
C5 C4 H4 120.0 . . ?
C3 C4 H4 120.0 . . ?
C4 C5 C1 116.8(6) . . ?
C4 C5 C6 122.4(7) . . ?
C1 C5 C6 120.7(8) . . ?
C5 C6 S1 113.4(7) . . ?
C5 C6 H6A 108.9 . . ?
S1 C6 H6A 108.9 . . ?
C5 C6 H6B 108.9 . . ?
S1 C6 H6B 108.9 . . ?
H6A C6 H6B 107.7 . . ?
N2 C7 S2 106.9(14) . . ?
N2 C7 S1 123.5(14) . . ?
S2 C7 S1 129.1(8) . . ?
C12 C8 C9 121.2(5) . . ?
C12 C8 H8 119.4 . . ?
C9 C8 H8 119.4 . . ?
N3 C9 C8 122.1(5) . . ?
N3 C9 H9 118.9 . . ?
C8 C9 H9 118.9 . . ?
N3 C10 C11 123.9(5) . . ?
N3 C10 H10 118.0 . . ?
C11 C10 H10 118.0 . . ?
C12 C11 C10 120.1(5) . . ?
C12 C11 H11 120.0 . . ?
C10 C11 H11 120.0 . . ?
C11 C12 C8 115.6(5) . . ?
C11 C12 C13 120.9(5) . . ?
C8 C12 C13 123.3(4) . . ?
C12 C13 S3 114.3(3) . . ?
C12 C13 H13A 108.7 . . ?
S3 C13 H13A 108.7 . . ?
C12 C13 H13B 108.7 . . ?
S3 C13 H13B 108.7 . . ?
H13A C13 H13B 107.6 . . ?
N4 C14 S4 113.3(4) . . ?
N4 C14 S3 119.9(4) . . ?
S4 C14 S3 126.7(3) . . ?
C19 C15 C16 120.5(5) . . ?
C19 C15 H15 119.8 . . ?
C16 C15 H15 119.8 . . ?
N5 C16 C15 121.3(5) . . ?
N5 C16 H16 119.3 . . ?
C15 C16 H16 119.3 . . ?
N5 C17 C18 123.2(5) . . ?
N5 C17 H17 118.4 . . ?
C18 C17 H17 118.4 . . ?
C19 C18 C17 119.3(4) . . ?
C19 C18 H18 120.4 . . ?
C17 C18 H18 120.4 . . ?
C15 C19 C18 118.1(4) . . ?
C15 C19 C20 121.3(4) . . ?
C18 C19 C20 120.4(4) . . ?
C19 C20 S5 113.5(4) . . ?
C19 C20 H20A 108.9 . . ?
S5 C20 H20A 108.9 . . ?
C19 C20 H20B 108.9 . . ?
S5 C20 H20B 108.9 . . ?
H20A C20 H20B 107.7 . . ?
N6 C21 S6 113.8(4) . . ?
N6 C21 S5 119.9(4) . . ?
S6 C21 S5 126.0(3) . . ?
N7 C22 S6 113.4(4) . . ?
N7 C22 S7 121.1(4) . . ?
S6 C22 S7 125.1(3) . . ?
C24 C23 S7 112.4(3) . . ?
C24 C23 H23A 109.1 . . ?
S7 C23 H23A 109.1 . . ?
C24 C23 H23B 109.1 . . ?
S7 C23 H23B 109.1 . . ?
H23A C23 H23B 107.9 . . ?
C28 C24 C25 117.3(4) . . ?
C28 C24 C23 122.0(4) . . ?
C25 C24 C23 120.6(4) . . ?
C24 C25 C26 119.5(5) . . ?
C24 C25 H25 120.3 . . ?
C26 C25 H25 120.3 . . ?
N8 C26 C25 121.7(5) . . ?
N8 C26 H26 119.1 . . ?
C25 C26 H26 119.1 . . ?
N8 C27 C28 122.4(5) . . ?
N8 C27 H27 118.8 . . ?
C28 C27 H27 118.8 . . ?
C24 C28 C27 120.6(5) . . ?
C24 C28 H28 119.7 . . ?
C27 C28 H28 119.7 . . ?

loop_
_geom_bond_atom_site_label_1
_geom_bond_atom_site_label_2
_geom_bond_distance
_geom_bond_site_symmetry_2
_geom_bond_publ_flag
Ag1 N1 2.172(4) . ?
Ag1 N3 2.192(4) . ?
Ag1 N4 2.594(4) 4_554 ?
Ag2 N8 2.128(4) . ?
Ag2 N8 2.128(4) 3_655 ?
Ag3 N5 2.129(4) . ?
Ag3 N5 2.129(4) 3_655 ?
Cl1 O1 1.400(6) . ?
Cl1 O3 1.414(11) . ?
Cl1 O2 1.418(8) 3 ?
Cl1 O2 1.418(8) . ?
Cl2 O9 1.317(9) . ?
Cl2 O7 1.331(7) . ?
Cl2 O8 1.351(5) . ?
Cl2 O10 1.369(5) . ?
Cl3 O5 1.424(6) 3 ?
Cl3 O5 1.424(6) . ?
Cl3 O6 1.432(7) . ?
Cl3 O4 1.451(6) . ?
S1 C7 1.736(14) . ?
S1 C6 1.814(12) . ?
S2 C7 1.712(13) . ?
S2 C7 1.712(12) 3 ?
S3 C14 1.738(5) . ?
S3 C13 1.820(5) . ?
S4 C14 1.726(5) . ?
S4 C14 1.726(5) 3 ?
S5 C21 1.735(5) . ?
S5 C20 1.819(6) . ?
S6 C21 1.722(5) . ?
S6 C22 1.729(5) . ?
S7 C22 1.742(5) . ?
S7 C23 1.810(5) . ?
N1 C2 1.292(9) . ?
N1 C3 1.332(7) . ?
N2 N2 1.13(6) 3 ?
N2 C7 1.377(15) . ?
N3 C10 1.305(7) . ?
N3 C9 1.328(8) . ?
N4 C14 1.293(6) . ?
N4 N4 1.365(8) 3 ?
N4 Ag1 2.594(4) 4 ?
N5 C17 1.330(7) . ?
N5 C16 1.350(8) . ?
N6 C21 1.300(7) . ?
N6 N7 1.393(8) . ?
N7 C22 1.276(7) . ?
N8 C27 1.303(8) . ?
N8 C26 1.310(7) . ?
C1 C5 1.380(10) . ?
C1 C2 1.382(12) . ?
C1 H1 0.9300 . ?
C2 H2 0.9300 . ?
C3 C4 1.385(8) . ?
C3 H3 0.9300 . ?
C4 C5 1.346(9) . ?
C4 H4 0.9300 . ?
C5 C6 1.505(10) . ?
C6 H6A 0.9700 . ?
C6 H6B 0.9700 . ?
C8 C12 1.377(7) . ?
C8 C9 1.377(9) . ?
C8 H8 0.9300 . ?
C9 H9 0.9300 . ?
C10 C11 1.381(9) . ?
C10 H10 0.9300 . ?
C11 C12 1.367(7) . ?
C11 H11 0.9300 . ?
C12 C13 1.490(7) . ?
C13 H13A 0.9700 . ?
C13 H13B 0.9700 . ?
C15 C19 1.352(7) . ?
C15 C16 1.387(7) . ?
C15 H15 0.9300 . ?
C16 H16 0.9300 . ?
C17 C18 1.374(6) . ?
C17 H17 0.9300 . ?
C18 C19 1.373(6) . ?
C18 H18 0.9300 . ?
C19 C20 1.512(6) . ?
C20 H20A 0.9700 . ?
C20 H20B 0.9700 . ?
C23 C24 1.519(5) . ?
C23 H23A 0.9700 . ?
C23 H23B 0.9700 . ?
C24 C28 1.341(7) . ?
C24 C25 1.346(7) . ?
C25 C26 1.410(8) . ?
C25 H25 0.9300 . ?
C26 H26 0.9300 . ?
C27 C28 1.387(7) . ?
C27 H27 0.9300 . ?
C28 H28 0.9300 . ?

loop_
_geom_torsion_atom_site_label_1
_geom_torsion_atom_site_label_2
_geom_torsion_atom_site_label_3
_geom_torsion_atom_site_label_4
_geom_torsion
_geom_torsion_site_symmetry_1
_geom_torsion_site_symmetry_2
_geom_torsion_site_symmetry_3
_geom_torsion_site_symmetry_4
_geom_torsion_publ_flag
N3 Ag1 N1 C2 160.1(9) . . . . ?
N4 Ag1 N1 C2 3.8(9) 4_554 . . . ?
N3 Ag1 N1 C3 -26.9(9) . . . . ?
N4 Ag1 N1 C3 176.8(4) 4_554 . . . ?
N1 Ag1 N3 C10 -150.8(7) . . . . ?
N4 Ag1 N3 C10 5.5(6) 4_554 . . . ?
N1 Ag1 N3 C9 27.1(9) . . . . ?
N4 Ag1 N3 C9 -176.6(5) 4_554 . . . ?
N5 Ag3 N5 C17 56.6(14) 3_655 . . . ?
N5 Ag3 N5 C16 -124.2(10) 3_655 . . . ?
C21 N6 N7 C22 0.4(7) . . . . ?
N8 Ag2 N8 C27 -86(4) 3_655 . . . ?
N8 Ag2 N8 C26 97(3) 3_655 . . . ?
C3 N1 C2 C1 5.2(18) . . . . ?
Ag1 N1 C2 C1 178.5(11) . . . . ?
C5 C1 C2 N1 -5(2) . . . . ?
C2 N1 C3 C4 -4.0(11) . . . . ?
Ag1 N1 C3 C4 -177.4(5) . . . . ?
N1 C3 C4 C5 2.7(10) . . . . ?
C3 C4 C5 C1 -2.2(11) . . . . ?
C3 C4 C5 C6 -178.4(8) . . . . ?
C2 C1 C5 C4 3.2(17) . . . . ?
C2 C1 C5 C6 179.5(12) . . . . ?
C4 C5 C6 S1 -58.0(11) . . . . ?
C1 C5 C6 S1 126.0(10) . . . . ?
C7 S1 C6 C5 -66.4(9) . . . . ?
N2 N2 C7 S2 2.2(9) 3 . . . ?
N2 N2 C7 S1 174.6(4) 3 . . . ?
C7 S2 C7 N2 -2.7(11) 3 . . . ?
C7 S2 C7 S1 -174.6(3) 3 . . . ?
C6 S1 C7 N2 138.4(10) . . . . ?
C6 S1 C7 S2 -51.0(8) . . . . ?
C10 N3 C9 C8 -1.0(10) . . . . ?
Ag1 N3 C9 C8 -179.1(5) . . . . ?
C12 C8 C9 N3 0.8(11) . . . . ?
C9 N3 C10 C11 0.2(11) . . . . ?
Ag1 N3 C10 C11 178.2(6) . . . . ?
N3 C10 C11 C12 0.9(12) . . . . ?
C10 C11 C12 C8 -1.0(9) . . . . ?
C10 C11 C12 C13 -175.8(6) . . . . ?
C9 C8 C12 C11 0.2(9) . . . . ?
C9 C8 C12 C13 174.9(6) . . . . ?
C11 C12 C13 S3 -136.2(5) . . . . ?
C8 C12 C13 S3 49.4(6) . . . . ?
C14 S3 C13 C12 69.9(4) . . . . ?
N4 N4 C14 S4 -0.2(4) 3 . . . ?
Ag1 N4 C14 S4 -176.9(2) 4 . . . ?
N4 N4 C14 S3 -176.3(2) 3 . . . ?
Ag1 N4 C14 S3 7.1(6) 4 . . . ?
C14 S4 C14 N4 0.3(5) 3 . . . ?
C14 S4 C14 S3 176.05(18) 3 . . . ?
C13 S3 C14 N4 -157.5(4) . . . . ?
C13 S3 C14 S4 27.0(4) . . . . ?
C17 N5 C16 C15 1.1(11) . . . . ?
Ag3 N5 C16 C15 -178.1(6) . . . . ?
C19 C15 C16 N5 2.9(12) . . . . ?
C16 N5 C17 C18 -2.5(11) . . . . ?
Ag3 N5 C17 C18 176.7(5) . . . . ?
N5 C17 C18 C19 0.0(10) . . . . ?
C16 C15 C19 C18 -5.4(10) . . . . ?
C16 C15 C19 C20 178.9(6) . . . . ?
C17 C18 C19 C15 4.0(9) . . . . ?
C17 C18 C19 C20 179.8(5) . . . . ?
C15 C19 C20 S5 -122.5(5) . . . . ?
C18 C19 C20 S5 61.8(6) . . . . ?
C21 S5 C20 C19 71.9(4) . . . . ?
N7 N6 C21 S6 -1.2(6) . . . . ?
N7 N6 C21 S5 -176.3(4) . . . . ?
C22 S6 C21 N6 1.2(4) . . . . ?
C22 S6 C21 S5 175.9(3) . . . . ?
C20 S5 C21 N6 -149.0(4) . . . . ?
C20 S5 C21 S6 36.5(4) . . . . ?
N6 N7 C22 S6 0.5(7) . . . . ?
N6 N7 C22 S7 173.9(4) . . . . ?
C21 S6 C22 N7 -0.9(4) . . . . ?
C21 S6 C22 S7 -174.1(3) . . . . ?
C23 S7 C22 N7 142.5(5) . . . . ?
C23 S7 C22 S6 -44.8(3) . . . . ?
C22 S7 C23 C24 -70.4(4) . . . . ?
S7 C23 C24 C28 -59.1(6) . . . . ?
S7 C23 C24 C25 119.3(6) . . . . ?
C28 C24 C25 C26 1.4(12) . . . . ?
C23 C24 C25 C26 -177.2(7) . . . . ?
C27 N8 C26 C25 12.9(13) . . . . ?
Ag2 N8 C26 C25 -170.7(7) . . . . ?
C24 C25 C26 N8 -9.2(14) . . . . ?
C26 N8 C27 C28 -9.3(12) . . . . ?
Ag2 N8 C27 C28 174.3(6) . . . . ?
C25 C24 C28 C27 2.1(11) . . . . ?
C23 C24 C28 C27 -179.4(6) . . . . ?
N8 C27 C28 C24 1.9(13) . . . . ?
